data_1504029
loop_
_publ_author_name
'Castaldi, M. Paola'
'Troast, Dawn M.'
'Porco, Jr, John A'

_publ_section_title
;
 Stereoselective synthesis of spirocyclic oxindoles via Prins
 cyclizations.
;
_journal_issue 15
_journal_name_full 'Organic letters'
_journal_page_first 3362
_journal_page_last 3365
_journal_paper_doi 10.1021/ol901201k
_journal_volume 11
_journal_year 2009
_chemical_absolute_configuration ad
_chemical_formula_moiety 'C29 H25 Br F N O3'
_chemical_formula_sum 'C29 H25 Br F N O3'
_chemical_formula_weight 534.41
_chemical_name_systematic
; 
 ? 
;
_space_group_IT_number 4
_symmetry_cell_setting monoclinic
_symmetry_space_group_name_Hall 'P 2yb'
_symmetry_space_group_name_H-M 'P 1 21 1'
_atom_sites_solution_hydrogens difmap
_atom_sites_solution_primary direct
_atom_sites_solution_secondary difmap
_audit_creation_method SHELXL-97
_cell_angle_alpha 90.00
_cell_angle_beta 96.302(2)
_cell_angle_gamma 90.00
_cell_formula_units_Z 2
_cell_length_a 10.6456(5)
_cell_length_b 8.2771(3)
_cell_length_c 13.6743(6)
_cell_measurement_reflns_used 6011
_cell_measurement_temperature 173(2)
_cell_measurement_theta_max 26.74
_cell_measurement_theta_min 2.31
_cell_volume 1197.63(9)
_computing_cell_refinement 'Bruker SAINT+'
_computing_data_collection 'Bruker APEX2'
_computing_data_reduction 'Bruker SAINT+'
_computing_molecular_graphics 'Bruker SHELXTL'
_computing_publication_material 'Bruker SHELXTL'
_computing_structure_refinement 'SHELXL-97 (Sheldrick, 1997)'
_computing_structure_solution 'SHELXS-97 (Sheldrick, 1990)'
_diffrn_ambient_temperature 173(2)
_diffrn_measured_fraction_theta_full 0.994
_diffrn_measured_fraction_theta_max 0.994
_diffrn_measurement_device_type 'Bruker X8 APEX II diffractometer'
_diffrn_measurement_method 'phi and omega scans'
_diffrn_radiation_monochromator graphite
_diffrn_radiation_source 'fine-focus sealed tube'
_diffrn_radiation_type MoK\a
_diffrn_radiation_wavelength 0.71073
_diffrn_reflns_av_R_equivalents 0.0375
_diffrn_reflns_av_sigmaI/netI 0.0625
_diffrn_reflns_limit_h_max 14
_diffrn_reflns_limit_h_min -14
_diffrn_reflns_limit_k_max 10
_diffrn_reflns_limit_k_min -10
_diffrn_reflns_limit_l_max 18
_diffrn_reflns_limit_l_min -18
_diffrn_reflns_number 18197
_diffrn_reflns_theta_full 28.28
_diffrn_reflns_theta_max 28.28
_diffrn_reflns_theta_min 2.31
_exptl_absorpt_coefficient_mu 1.756
_exptl_absorpt_correction_T_max 0.9173
_exptl_absorpt_correction_T_min 0.3339
_exptl_absorpt_correction_type multi-scan
_exptl_absorpt_process_details SADABS
_exptl_crystal_colour colourless
_exptl_crystal_density_diffrn 1.482
_exptl_crystal_density_method 'not measured'
_exptl_crystal_description rod
_exptl_crystal_F_000 548
_exptl_crystal_size_max 0.80
_exptl_crystal_size_mid 0.15
_exptl_crystal_size_min 0.05
_refine_diff_density_max 0.285
_refine_diff_density_min -0.341
_refine_diff_density_rms 0.053
_refine_ls_abs_structure_details 'Flack H D (1983), Acta Cryst. A39, 876-881'
_refine_ls_abs_structure_Flack -0.002(5)
_refine_ls_extinction_method none
_refine_ls_goodness_of_fit_ref 0.960
_refine_ls_hydrogen_treatment refall
_refine_ls_matrix_type full
_refine_ls_number_parameters 416
_refine_ls_number_reflns 5728
_refine_ls_number_restraints 1
_refine_ls_restrained_S_all 0.960
_refine_ls_R_factor_all 0.0448
_refine_ls_R_factor_gt 0.0316
_refine_ls_shift/su_max 0.006
_refine_ls_shift/su_mean 0.001
_refine_ls_structure_factor_coef Fsqd
_refine_ls_weighting_details 'calc w=1/[\s^2^(Fo^2^)+(0.0117P)^2^+0.0000P] where P=(Fo^2^+2Fc^2^)/3'
_refine_ls_weighting_scheme calc
_refine_ls_wR_factor_gt 0.0529
_refine_ls_wR_factor_ref 0.0566
_reflns_number_gt 4826
_reflns_number_total 5728
_reflns_threshold_expression >2sigma(I)
_cod_data_source_file ol901201k_si_003.cif
_cod_data_source_block porco119
_cod_depositor_comments
;
The following automatic conversions were performed:

'_symmetry_cell_setting' value 'Monoclinic' changed to 'monoclinic'
according to /home/saulius/struct/CIF-dictionaries/cif_core.dic
dictionary named 'cif_core.dic' version 2.4.2 from 2011-04-26.

Automatic conversion script
Id: cif_fix_values 1715 2011-07-08 13:25:40Z adriana 
;
_cod_original_sg_symbol_H-M P2(1)
_cod_database_code 1504029

loop_
_symmetry_equiv_pos_as_xyz
'x, y, z'
'-x, y+1/2, -z'

loop_
_atom_site_label
_atom_site_type_symbol
_atom_site_fract_x
_atom_site_fract_y
_atom_site_fract_z
_atom_site_U_iso_or_equiv
_atom_site_adp_type
_atom_site_occupancy
_atom_site_symmetry_multiplicity
_atom_site_calc_flag
Br1 Br 0.216504(16) 0.59565(3) 0.700026(11) 0.02961(4) Uani 1 1 d
F1 F 0.45111(14) -0.00184(19) 0.06237(9) 0.0698(4) Uani 1 1 d
O1 O 0.27923(12) -0.06995(15) 0.56760(9) 0.0304(3) Uani 1 1 d
O2 O 0.19883(10) 0.19536(14) 0.70172(8) 0.0191(3) Uani 1 1 d
O3 O 0.04363(11) 0.02901(14) 0.83043(8) 0.0274(3) Uani 1 1 d
N1 N 0.19492(12) 0.12112(19) 0.45755(9) 0.0221(4) Uani 1 1 d
C1 C 0.24948(15) 0.0678(2) 0.54835(12) 0.0211(5) Uani 1 1 d
C2 C 0.26598(15) 0.2159(2) 0.61782(12) 0.0174(4) Uani 1 1 d
C3 C 0.40718(15) 0.2499(2) 0.64890(13) 0.0217(4) Uani 1 1 d
H3 H 0.4082(15) 0.359(2) 0.6792(12) 0.020(5) Uiso 1 1 d
C4 C 0.49627(17) 0.2383(3) 0.56837(15) 0.0323(5) Uani 1 1 d
H4B H 0.4570(19) 0.188(2) 0.5140(15) 0.048(7) Uiso 1 1 d
H4A H 0.5260(18) 0.349(3) 0.5503(13) 0.044(6) Uiso 1 1 d
C5 C 0.60462(17) 0.1266(3) 0.60877(14) 0.0328(6) Uani 1 1 d
H5B H 0.6871(19) 0.187(2) 0.6203(14) 0.046(6) Uiso 1 1 d
H5A H 0.6250(19) 0.044(3) 0.5661(14) 0.048(7) Uiso 1 1 d
C6 C 0.56292(17) 0.0617(2) 0.70161(14) 0.0316(6) Uani 1 1 d
H6 H 0.6072(16) -0.018(2) 0.7420(13) 0.028(5) Uiso 1 1 d
C7 C 0.45876(15) 0.1284(2) 0.72409(12) 0.0249(5) Uani 1 1 d
C8 C 0.38470(15) 0.1003(4) 0.80892(11) 0.0328(4) Uani 1 1 d
H8B H 0.3917(17) 0.213(2) 0.8468(14) 0.031(5) Uiso 1 1 d
H8A H 0.4135(18) 0.027(2) 0.8537(14) 0.033(6) Uiso 1 1 d
C9 C 0.24567(15) 0.0740(3) 0.77228(11) 0.0235(4) Uani 1 1 d
H9 H 0.2270(14) -0.029(2) 0.7415(12) 0.007(4) Uiso 1 1 d
C10 C 0.20089(14) 0.3468(2) 0.55484(11) 0.0158(4) Uani 1 1 d
C11 C 0.17361(15) 0.5045(2) 0.57375(12) 0.0188(4) Uani 1 1 d
C12 C 0.10840(13) 0.5997(3) 0.50147(11) 0.0221(3) Uani 1 1 d
H12 H 0.0949(16) 0.700(2) 0.5204(12) 0.020(5) Uiso 1 1 d
C13 C 0.07121(16) 0.5359(2) 0.41003(13) 0.0237(5) Uani 1 1 d
H13 H 0.0263(13) 0.586(3) 0.3618(10) 0.019(4) Uiso 1 1 d
C14 C 0.09754(16) 0.3765(2) 0.38836(12) 0.0240(4) Uani 1 1 d
H14 H 0.0730(17) 0.335(2) 0.3285(14) 0.031(5) Uiso 1 1 d
C15 C 0.16240(16) 0.2849(2) 0.46145(13) 0.0205(4) Uani 1 1 d
C16 C 0.16708(14) 0.0915(4) 0.85652(11) 0.0254(4) Uani 1 1 d
H16B H 0.1644(15) 0.213(2) 0.8746(12) 0.022(5) Uiso 1 1 d
H16A H 0.2041(17) 0.039(2) 0.9151(13) 0.031(6) Uiso 1 1 d
C17 C -0.03819(17) 0.0348(2) 0.90090(13) 0.0251(5) Uani 1 1 d
C18 C -0.01352(17) 0.1139(3) 0.99018(12) 0.0341(5) Uani 1 1 d
H18 H 0.0660(19) 0.161(2) 1.0060(13) 0.042(6) Uiso 1 1 d
C19 C -0.10284(18) 0.1120(4) 1.05602(13) 0.0429(6) Uani 1 1 d
H19 H -0.081(2) 0.162(3) 1.1156(16) 0.067(8) Uiso 1 1 d
C20 C -0.21645(19) 0.0342(3) 1.03422(15) 0.0377(6) Uani 1 1 d
H20 H -0.2720(17) 0.0326(19) 1.0715(12) 0.023(5) Uiso 1 1 d
C21 C -0.24089(19) -0.0432(3) 0.94487(15) 0.0365(6) Uani 1 1 d
H21 H -0.3193(19) -0.084(3) 0.9270(15) 0.044(6) Uiso 1 1 d
C22 C -0.15245(18) -0.0425(3) 0.87902(14) 0.0320(5) Uani 1 1 d
H22 H -0.1730(18) -0.093(3) 0.8145(14) 0.037(5) Uiso 1 1 d
C23 C 0.15567(19) 0.0127(2) 0.37688(13) 0.0283(5) Uani 1 1 d
H23B H 0.0635(17) 0.0351(19) 0.3532(12) 0.026(5) Uiso 1 1 d
H23 H 0.1552(19) -0.108(3) 0.4083(15) 0.049(6) Uiso 1 1 d
C24 C 0.23577(17) 0.0185(2) 0.29263(12) 0.0226(4) Uani 1 1 d
C25 C 0.2037(2) -0.0844(3) 0.21402(14) 0.0361(5) Uani 1 1 d
H25 H 0.130(2) -0.154(3) 0.2110(16) 0.047(6) Uiso 1 1 d
C26 C 0.2762(2) -0.0926(3) 0.13641(15) 0.0463(6) Uani 1 1 d
H26 H 0.252(2) -0.162(3) 0.0815(16) 0.050(7) Uiso 1 1 d
C27 C 0.3786(2) 0.0060(3) 0.13845(14) 0.0410(6) Uani 1 1 d
C28 C 0.41268(17) 0.1106(4) 0.21358(13) 0.0369(5) Uani 1 1 d
H28 H 0.484(2) 0.173(2) 0.2133(16) 0.054(7) Uiso 1 1 d
C29 C 0.34028(17) 0.1150(3) 0.29112(12) 0.0309(5) Uani 1 1 d
H29 H 0.3664(17) 0.187(2) 0.3388(13) 0.027(5) Uiso 1 1 d

loop_
_atom_site_aniso_label
_atom_site_aniso_U_11
_atom_site_aniso_U_22
_atom_site_aniso_U_33
_atom_site_aniso_U_23
_atom_site_aniso_U_13
_atom_site_aniso_U_12
Br1 0.04292(9) 0.02398(9) 0.02209(8) -0.00481(11) 0.00436(6) 0.00292(11)
F1 0.0760(9) 0.0981(11) 0.0425(7) -0.0029(7) 0.0394(7) 0.0118(8)
O1 0.0435(8) 0.0176(7) 0.0315(7) -0.0011(6) 0.0100(6) 0.0045(6)
O2 0.0206(6) 0.0230(7) 0.0141(6) 0.0028(5) 0.0041(5) 0.0012(5)
O3 0.0267(7) 0.0386(8) 0.0179(6) -0.0032(5) 0.0068(5) -0.0065(5)
N1 0.0291(7) 0.0196(10) 0.0186(6) -0.0043(6) 0.0067(5) -0.0042(7)
C1 0.0200(8) 0.0200(13) 0.0250(8) -0.0036(8) 0.0102(7) -0.0020(7)
C2 0.0164(8) 0.0214(10) 0.0152(8) 0.0024(7) 0.0064(7) 0.0007(7)
C3 0.0162(8) 0.0224(10) 0.0269(10) 0.0009(8) 0.0042(7) -0.0001(7)
C4 0.0208(10) 0.0451(13) 0.0321(11) 0.0084(10) 0.0088(8) 0.0017(9)
C5 0.0221(9) 0.0356(16) 0.0421(11) -0.0048(10) 0.0093(8) 0.0016(8)
C6 0.0222(9) 0.0350(15) 0.0364(10) 0.0028(9) -0.0026(8) 0.0047(8)
C7 0.0189(8) 0.0288(14) 0.0261(9) 0.0027(8) -0.0017(7) 0.0001(7)
C8 0.0250(8) 0.0496(11) 0.0235(8) 0.0161(14) 0.0009(7) 0.0073(13)
C9 0.0259(8) 0.0250(12) 0.0199(8) 0.0074(9) 0.0045(6) 0.0027(9)
C10 0.0122(8) 0.0205(10) 0.0157(8) 0.0013(7) 0.0058(6) -0.0010(6)
C11 0.0180(8) 0.0225(10) 0.0172(8) -0.0005(7) 0.0074(7) -0.0007(7)
C12 0.0197(7) 0.0209(8) 0.0274(8) 0.0039(12) 0.0105(6) 0.0052(11)
C13 0.0154(8) 0.0331(12) 0.0230(9) 0.0108(7) 0.0043(7) 0.0025(7)
C14 0.0225(9) 0.0346(12) 0.0147(8) 0.0012(8) 0.0013(7) -0.0055(8)
C15 0.0186(9) 0.0245(11) 0.0196(9) 0.0003(7) 0.0074(7) -0.0031(7)
C16 0.0267(8) 0.0324(9) 0.0173(7) 0.0035(13) 0.0033(6) -0.0048(12)
C17 0.0281(10) 0.0293(11) 0.0183(9) 0.0064(7) 0.0050(8) 0.0028(7)
C18 0.0332(9) 0.0464(14) 0.0239(8) -0.0049(11) 0.0091(7) -0.0117(12)
C19 0.0455(11) 0.0616(16) 0.0233(9) -0.0096(14) 0.0120(8) -0.0117(14)
C20 0.0304(11) 0.0593(16) 0.0259(10) 0.0052(9) 0.0137(9) 0.0005(9)
C21 0.0261(11) 0.0494(14) 0.0336(12) 0.0025(10) 0.0016(9) -0.0061(9)
C22 0.0283(10) 0.0463(13) 0.0216(10) -0.0031(9) 0.0027(8) -0.0037(9)
C23 0.0341(10) 0.0289(11) 0.0231(10) -0.0070(8) 0.0079(8) -0.0106(9)
C24 0.0275(9) 0.0230(10) 0.0175(9) -0.0016(7) 0.0037(7) 0.0033(8)
C25 0.0481(12) 0.0359(13) 0.0246(10) -0.0053(9) 0.0048(9) -0.0046(10)
C26 0.0664(15) 0.0473(15) 0.0264(11) -0.0126(10) 0.0101(10) 0.0009(12)
C27 0.0494(13) 0.0533(14) 0.0234(10) 0.0034(10) 0.0181(9) 0.0156(11)
C28 0.0288(9) 0.0485(13) 0.0348(10) 0.0103(13) 0.0099(8) 0.0039(13)
C29 0.0322(9) 0.0378(13) 0.0229(8) -0.0057(11) 0.0039(7) 0.0012(11)

loop_
_atom_type_symbol
_atom_type_description
_atom_type_scat_dispersion_real
_atom_type_scat_dispersion_imag
_atom_type_scat_source
C C 0.0033 0.0016 'International Tables Vol C Tables 4.2.6.8 and 6.1.1.4'
H H 0.0000 0.0000 'International Tables Vol C Tables 4.2.6.8 and 6.1.1.4'
N N 0.0061 0.0033 'International Tables Vol C Tables 4.2.6.8 and 6.1.1.4'
O O 0.0106 0.0060 'International Tables Vol C Tables 4.2.6.8 and 6.1.1.4'
F F 0.0171 0.0103 'International Tables Vol C Tables 4.2.6.8 and 6.1.1.4'
Br Br -0.2901 2.4595 'International Tables Vol C Tables 4.2.6.8 and 6.1.1.4'

loop_
_geom_angle_atom_site_label_1
_geom_angle_atom_site_label_2
_geom_angle_atom_site_label_3
_geom_angle
C2 O2 C9 116.97(12)
C17 O3 C16 116.93(13)
C1 N1 C15 110.82(14)
C1 N1 C23 122.93(16)
C15 N1 C23 125.21(14)
O1 C1 N1 124.91(16)
O1 C1 C2 127.27(15)
N1 C1 C2 107.82(15)
O2 C2 C10 107.81(13)
O2 C2 C3 111.06(13)
C10 C2 C3 113.57(14)
O2 C2 C1 111.46(14)
C10 C2 C1 101.81(13)
C3 C2 C1 110.79(13)
C7 C3 C4 103.99(14)
C7 C3 C2 109.82(14)
C4 C3 C2 116.85(14)
C5 C4 C3 106.21(15)
C6 C5 C4 104.00(15)
C7 C6 C5 112.84(17)
C6 C7 C8 130.76(18)
C6 C7 C3 112.27(16)
C8 C7 C3 116.95(16)
C7 C8 C9 110.10(13)
O2 C9 C16 105.35(16)
O2 C9 C8 111.84(16)
C16 C9 C8 109.64(13)
C11 C10 C15 118.44(15)
C11 C10 C2 132.28(15)
C15 C10 C2 109.27(15)
C10 C11 C12 120.46(16)
C10 C11 Br1 121.17(12)
C12 C11 Br1 118.31(14)
C13 C12 C11 120.0(2)
C12 C13 C14 120.99(17)
C15 C14 C13 117.73(16)
C14 C15 C10 122.36(16)
C14 C15 N1 127.65(16)
C10 C15 N1 109.94(14)
O3 C16 C9 110.48(14)
O3 C17 C22 116.45(16)
O3 C17 C18 124.30(16)
C22 C17 C18 119.24(18)
C19 C18 C17 119.49(19)
C20 C19 C18 121.2(2)
C19 C20 C21 119.07(19)
C22 C21 C20 120.23(19)
C21 C22 C17 120.80(18)
N1 C23 C24 115.00(15)
C29 C24 C25 118.55(18)
C29 C24 C23 123.91(16)
C25 C24 C23 117.50(17)
C26 C25 C24 121.0(2)
C27 C26 C25 118.0(2)
C28 C27 F1 118.7(2)
C28 C27 C26 122.9(2)
F1 C27 C26 118.40(19)
C27 C28 C29 118.2(2)
C24 C29 C28 121.3(2)

loop_
_geom_bond_atom_site_label_1
_geom_bond_atom_site_label_2
_geom_bond_distance
Br1 C11 1.8937(16)
F1 C27 1.363(2)
O1 C1 1.205(2)
O2 C2 1.4269(19)
O2 C9 1.443(2)
O3 C17 1.369(2)
O3 C16 1.421(2)
N1 C1 1.384(2)
N1 C15 1.402(2)
N1 C23 1.447(2)
C1 C2 1.549(2)
C2 C10 1.505(2)
C2 C3 1.542(2)
C3 C7 1.499(2)
C3 C4 1.533(3)
C4 C5 1.533(3)
C5 C6 1.490(3)
C6 C7 1.305(2)
C7 C8 1.491(2)
C8 C9 1.525(2)
C9 C16 1.503(2)
C10 C11 1.368(2)
C10 C15 1.395(2)
C11 C12 1.389(2)
C12 C13 1.375(2)
C13 C14 1.387(3)
C14 C15 1.378(2)
C17 C22 1.378(3)
C17 C18 1.385(3)
C18 C19 1.379(2)
C19 C20 1.374(3)
C20 C21 1.379(3)
C21 C22 1.372(3)
C23 C24 1.508(3)
C24 C29 1.371(3)
C24 C25 1.384(3)
C25 C26 1.381(3)
C26 C27 1.359(3)
C27 C28 1.362(3)
C28 C29 1.378(2)
